data_7239446
loop_
_publ_author_name
'Titov, Alexey A.'
'Filippov, Oleg A.'
'Guseva, Ekaterina A.'
'Smol'yakov, Alexander F.'
'Dolgushin, Fedor M.'
'Epstein, Lina M.'
'Belsky, Vitaly K.'
'Shubina, Elena S.'

_publ_section_title
;
 Role of basic sites of substituted ferrocenes in interaction with the
 trinuclear 3,5-bis(trifluoromethyl)pyrazolates: thermodynamics and
 structure of complexes
;
_journal_issue 16
_journal_name_full 'RSC Advances'
_journal_page_first 8350
_journal_paper_doi 10.1039/c3ra47040g
_journal_volume 4
_journal_year 2014
_chemical_formula_moiety 'C39 H27 Ag3 F18 Fe2 N6 O2'
_chemical_formula_sum 'C39 H27 Ag3 F18 Fe2 N6 O2'
_chemical_formula_weight 1388.98
_space_group_IT_number 15
_space_group_name_Hall '-C 2yc'
_space_group_name_H-M_alt 'C 1 2/c 1'
_symmetry_cell_setting monoclinic
_symmetry_space_group_name_Hall '-C 2yc'
_symmetry_space_group_name_H-M 'C 1 2/c 1'
_atom_sites_solution_hydrogens geom
_atom_sites_solution_primary direct
_atom_sites_solution_secondary difmap
_audit_creation_method SHELXL-97
_cell_angle_alpha 90.00
_cell_angle_beta 108.3930(10)
_cell_angle_gamma 90.00
_cell_formula_units_Z 4
_cell_length_a 19.8409(8)
_cell_length_b 13.5269(5)
_cell_length_c 17.6393(7)
_cell_measurement_reflns_used 7316
_cell_measurement_temperature 100(2)
_cell_measurement_theta_max 32.25
_cell_measurement_theta_min 2.16
_cell_volume 4492.3(3)
_computing_cell_refinement 'SAINTPlus, v. 6.2 (Bruker, 2001)'
_computing_data_collection 'APEX2 (Bruker, 2005)'
_computing_data_reduction 'SAINTPlus, v. 6.2 (Bruker, 2001)'
_computing_molecular_graphics 'SHELXTL (Sheldrick, 2008)'
_computing_publication_material 'SHELXTL (Sheldrick, 2008)'
_computing_structure_refinement 'SHELXTL (Sheldrick, 2008)'
_computing_structure_solution 'SHELXTL (Sheldrick, 2008)'
_diffrn_ambient_temperature 100(2)
_diffrn_measured_fraction_theta_full 1.000
_diffrn_measured_fraction_theta_max 1.000
_diffrn_measurement_device_type 'Bruker APEX-II CCD'
_diffrn_measurement_method '\f and \w scans'
_diffrn_radiation_monochromator graphite
_diffrn_radiation_source 'fine-focus sealed tube'
_diffrn_radiation_type MoK\a
_diffrn_radiation_wavelength 0.71073
_diffrn_reflns_av_R_equivalents 0.0420
_diffrn_reflns_av_sigmaI/netI 0.0360
_diffrn_reflns_limit_h_max 27
_diffrn_reflns_limit_h_min -27
_diffrn_reflns_limit_k_max 19
_diffrn_reflns_limit_k_min -18
_diffrn_reflns_limit_l_max 24
_diffrn_reflns_limit_l_min -24
_diffrn_reflns_number 28333
_diffrn_reflns_theta_full 30.00
_diffrn_reflns_theta_max 30.00
_diffrn_reflns_theta_min 1.85
_diffrn_standards_number 0
_exptl_absorpt_coefficient_mu 2.033
_exptl_absorpt_correction_T_max 0.905
_exptl_absorpt_correction_T_min 0.713
_exptl_absorpt_correction_type multi-scan
_exptl_absorpt_process_details SADABS
_exptl_crystal_colour red
_exptl_crystal_density_diffrn 2.054
_exptl_crystal_density_method 'not measured'
_exptl_crystal_description Prism
_exptl_crystal_F_000 2696
_exptl_crystal_size_max 0.22
_exptl_crystal_size_mid 0.06
_exptl_crystal_size_min 0.05
_refine_diff_density_max 0.829
_refine_diff_density_min -0.579
_refine_diff_density_rms 0.100
_refine_ls_extinction_method none
_refine_ls_goodness_of_fit_ref 1.021
_refine_ls_hydrogen_treatment constr
_refine_ls_matrix_type full
_refine_ls_number_parameters 318
_refine_ls_number_reflns 6544
_refine_ls_number_restraints 0
_refine_ls_restrained_S_all 1.021
_refine_ls_R_factor_all 0.0423
_refine_ls_R_factor_gt 0.0291
_refine_ls_shift/su_max 0.002
_refine_ls_shift/su_mean 0.000
_refine_ls_structure_factor_coef Fsqd
_refine_ls_weighting_details 'calc w=1/[\s^2^(Fo^2^)+(0.0316P)^2^+0.8386P] where P=(Fo^2^+2Fc^2^)/3'
_refine_ls_weighting_scheme calc
_refine_ls_wR_factor_gt 0.0619
_refine_ls_wR_factor_ref 0.0672
_reflns_number_gt 5349
_reflns_number_total 6544
_reflns_threshold_expression >2sigma(I)
_cod_data_source_file c3ra47040g.txt
_cod_data_source_block ag_acfc
_cod_depositor_comments
;
The following automatic conversions were performed:

data item '_symmetry_cell_setting' value 'Monoclinic' was changed to
'monoclinic' in accordance with the
/home/saulius/struct/COD-crude-data/automatic-downloads/DataCite-retrospective/RSC/depositions/lib/dictionaries/cif_core.dic
dictionary named 'cif_core.dic' version 2.4.2 last updated on
2011-04-26.

Automatic conversion script
Id: cif_fix_values 6909 2019-04-08 15:41:33Z antanas 
;
_cod_original_sg_symbol_H-M 'C 2/c'
_cod_database_code 7239446

loop_
_symmetry_equiv_pos_as_xyz
'x, y, z'
'-x, y, -z+1/2'
'x+1/2, y+1/2, z'
'-x+1/2, y+1/2, -z+1/2'
'-x, -y, -z'
'x, -y, z-1/2'
'-x+1/2, -y+1/2, -z'
'x+1/2, -y+1/2, z-1/2'

loop_
_atom_site_label
_atom_site_type_symbol
_atom_site_fract_x
_atom_site_fract_y
_atom_site_fract_z
_atom_site_U_iso_or_equiv
_atom_site_adp_type
_atom_site_occupancy
_atom_site_symmetry_multiplicity
_atom_site_calc_flag
_atom_site_refinement_flags
Ag1 Ag 0.590474(9) 0.032459(13) 0.776392(10) 0.01689(5) Uani 1 1 d .
Ag2 Ag 0.5000 0.251832(18) 0.7500 0.01779(6) Uani 1 2 d S
F1 F 0.74808(9) 0.04603(13) 0.93759(13) 0.0479(5) Uani 1 1 d .
F2 F 0.77316(10) 0.04921(14) 0.82871(12) 0.0496(5) Uani 1 1 d .
F3 F 0.83137(8) 0.13979(13) 0.92725(12) 0.0485(5) Uani 1 1 d .
F4 F 0.68486(9) 0.49265(13) 0.85451(14) 0.0578(6) Uani 1 1 d .
F5 F 0.58765(11) 0.44530(14) 0.87062(14) 0.0591(6) Uani 1 1 d .
F6 F 0.59544(11) 0.45612(13) 0.75402(12) 0.0528(5) Uani 1 1 d .
F16 F 0.64313(13) -0.31664(16) 0.76346(19) 0.0859(9) Uani 1 1 d .
F17 F 0.63252(11) -0.2058(2) 0.67683(12) 0.0766(8) Uani 1 1 d .
F18 F 0.67756(10) -0.17233(19) 0.79774(14) 0.0706(7) Uani 1 1 d .
N1 N 0.64820(10) 0.16648(15) 0.81429(12) 0.0182(4) Uani 1 1 d .
N2 N 0.61197(10) 0.25310(14) 0.79903(12) 0.0183(4) Uani 1 1 d .
N3 N 0.53443(10) -0.10560(14) 0.75076(11) 0.0163(4) Uani 1 1 d .
C1 C 0.71510(12) 0.18781(18) 0.85870(14) 0.0202(5) Uani 1 1 d .
C2 C 0.72389(13) 0.28794(19) 0.87295(16) 0.0240(5) Uani 1 1 d .
H2A H 0.7656 0.3225 0.9024 0.029 Uiso 1 1 calc R
C3 C 0.65713(13) 0.32588(18) 0.83386(15) 0.0210(5) Uani 1 1 d .
C8 C 0.5000 -0.2642(3) 0.7500 0.0249(8) Uani 1 2 d S
H8A H 0.5000 -0.3345 0.7500 0.030 Uiso 1 2 calc SR
C9 C 0.55494(13) -0.20005(17) 0.75096(14) 0.0202(5) Uani 1 1 d .
C10 C 0.76693(13) 0.1059(2) 0.88730(17) 0.0272(6) Uani 1 1 d .
C11 C 0.63175(15) 0.4291(2) 0.82814(18) 0.0324(6) Uani 1 1 d .
C15 C 0.62641(15) -0.2245(2) 0.74707(16) 0.0271(6) Uani 1 1 d .
Fe1 Fe 0.609746(19) 0.22021(3) 0.52738(2) 0.02080(8) Uani 1 1 d .
O1 O 0.50051(8) 0.10691(12) 0.64705(10) 0.0195(3) Uani 1 1 d .
C16 C 0.42287(13) 0.1542(2) 0.51953(15) 0.0244(5) Uani 1 1 d .
H16A H 0.3888 0.1624 0.5490 0.037 Uiso 1 1 calc R
H16B H 0.4049 0.1048 0.4773 0.037 Uiso 1 1 calc R
H16C H 0.4292 0.2175 0.4956 0.037 Uiso 1 1 calc R
C17 C 0.49285(12) 0.12041(17) 0.57567(14) 0.0172(5) Uani 1 1 d .
C18 C 0.55188(12) 0.10409(17) 0.54431(14) 0.0167(5) Uani 1 1 d .
C19 C 0.62479(12) 0.09277(18) 0.59203(15) 0.0213(5) Uani 1 1 d .
H19A H 0.6430 0.0876 0.6516 0.026 Uiso 1 1 calc R
C20 C 0.66652(13) 0.0906(2) 0.53991(15) 0.0250(5) Uani 1 1 d .
H20A H 0.7194 0.0849 0.5564 0.030 Uiso 1 1 calc R
C21 C 0.62026(13) 0.10094(19) 0.46021(15) 0.0223(5) Uani 1 1 d .
H21A H 0.6353 0.1037 0.4112 0.027 Uiso 1 1 calc R
C22 C 0.54962(13) 0.10986(17) 0.46201(14) 0.0191(5) Uani 1 1 d .
H22A H 0.5061 0.1181 0.4147 0.023 Uiso 1 1 calc R
C23 C 0.57511(18) 0.3464(2) 0.5676(2) 0.0396(7) Uani 1 1 d .
H23A H 0.5375 0.3503 0.5942 0.047 Uiso 1 1 calc R
C24 C 0.64832(18) 0.3336(2) 0.60626(19) 0.0394(8) Uani 1 1 d .
H24A H 0.6720 0.3269 0.6652 0.047 Uiso 1 1 calc R
C25 C 0.68264(18) 0.3314(2) 0.54630(18) 0.0398(8) Uani 1 1 d .
H25A H 0.7348 0.3232 0.5558 0.048 Uiso 1 1 calc R
C26 C 0.63002(19) 0.3430(2) 0.47100(19) 0.0407(8) Uani 1 1 d .
H26A H 0.6384 0.3444 0.4180 0.049 Uiso 1 1 calc R
C27 C 0.56371(19) 0.3520(2) 0.4838(2) 0.0432(8) Uani 1 1 d .
H27A H 0.5168 0.3608 0.4415 0.052 Uiso 1 1 calc R

loop_
_atom_site_aniso_label
_atom_site_aniso_U_11
_atom_site_aniso_U_22
_atom_site_aniso_U_33
_atom_site_aniso_U_23
_atom_site_aniso_U_13
_atom_site_aniso_U_12
Ag1 0.01659(9) 0.01433(9) 0.01966(9) 0.00033(7) 0.00558(7) -0.00073(6)
Ag2 0.01448(12) 0.01532(12) 0.02124(13) 0.000 0.00235(9) 0.000
F1 0.0344(10) 0.0420(11) 0.0719(13) 0.0345(10) 0.0233(10) 0.0107(8)
F2 0.0494(12) 0.0450(11) 0.0522(12) -0.0037(9) 0.0128(10) 0.0261(9)
F3 0.0149(8) 0.0390(10) 0.0773(14) 0.0127(10) -0.0058(8) -0.0023(7)
F4 0.0334(10) 0.0208(9) 0.1008(18) -0.0141(10) -0.0049(11) -0.0082(7)
F5 0.0635(14) 0.0367(11) 0.0890(17) -0.0144(11) 0.0409(13) 0.0094(10)
F6 0.0645(14) 0.0232(9) 0.0528(12) 0.0009(8) -0.0070(10) 0.0087(9)
F16 0.0727(16) 0.0344(12) 0.177(3) 0.0296(15) 0.0767(18) 0.0323(11)
F17 0.0475(12) 0.154(2) 0.0380(11) 0.0300(14) 0.0271(10) 0.0418(14)
F18 0.0245(10) 0.1037(19) 0.0796(16) -0.0514(14) 0.0107(10) 0.0047(11)
N1 0.0137(9) 0.0195(10) 0.0214(10) 0.0017(8) 0.0054(8) -0.0001(8)
N2 0.0170(10) 0.0159(10) 0.0209(10) -0.0004(8) 0.0044(8) -0.0012(8)
N3 0.0181(10) 0.0151(9) 0.0155(9) -0.0002(7) 0.0050(8) 0.0008(7)
C1 0.0152(11) 0.0237(12) 0.0217(12) 0.0014(10) 0.0056(9) -0.0014(9)
C2 0.0169(12) 0.0247(13) 0.0281(13) -0.0014(11) 0.0036(10) -0.0048(10)
C3 0.0176(11) 0.0195(12) 0.0244(12) -0.0025(10) 0.0048(10) -0.0017(9)
C8 0.035(2) 0.0141(17) 0.0269(19) 0.000 0.0107(16) 0.000
C9 0.0286(13) 0.0157(12) 0.0163(11) 0.0012(9) 0.0071(10) 0.0037(10)
C10 0.0185(12) 0.0266(14) 0.0364(15) 0.0065(12) 0.0083(11) -0.0009(10)
C11 0.0268(14) 0.0215(13) 0.0420(17) -0.0075(12) 0.0010(12) -0.0011(11)
C15 0.0317(15) 0.0251(13) 0.0252(13) 0.0008(11) 0.0098(11) 0.0089(11)
Fe1 0.02421(19) 0.02057(18) 0.01739(17) -0.00061(14) 0.00624(14) -0.00801(14)
O1 0.0203(8) 0.0196(8) 0.0193(8) -0.0001(7) 0.0071(7) -0.0001(7)
C16 0.0189(12) 0.0300(14) 0.0230(12) 0.0042(11) 0.0045(10) 0.0032(10)
C17 0.0202(11) 0.0131(11) 0.0174(11) 0.0010(9) 0.0047(9) -0.0023(9)
C18 0.0179(11) 0.0145(11) 0.0161(11) 0.0012(9) 0.0029(9) -0.0011(9)
C19 0.0187(12) 0.0261(13) 0.0183(12) 0.0046(10) 0.0045(9) -0.0011(10)
C20 0.0184(12) 0.0322(14) 0.0245(13) 0.0027(11) 0.0068(10) -0.0009(10)
C21 0.0226(12) 0.0259(13) 0.0198(12) 0.0001(10) 0.0087(10) -0.0024(10)
C22 0.0207(12) 0.0181(11) 0.0181(11) -0.0004(9) 0.0054(9) -0.0036(9)
C23 0.055(2) 0.0203(14) 0.0502(19) -0.0072(13) 0.0268(17) -0.0077(13)
C24 0.053(2) 0.0332(16) 0.0362(16) -0.0140(13) 0.0200(15) -0.0238(15)
C25 0.0485(19) 0.0391(17) 0.0361(16) -0.0113(14) 0.0193(15) -0.0284(15)
C26 0.066(2) 0.0263(15) 0.0338(16) 0.0020(12) 0.0210(16) -0.0208(15)
C27 0.060(2) 0.0196(14) 0.0463(19) 0.0026(13) 0.0120(17) -0.0033(14)

loop_
_atom_type_symbol
_atom_type_description
_atom_type_scat_dispersion_real
_atom_type_scat_dispersion_imag
_atom_type_scat_source
C C 0.0033 0.0016 'International Tables Vol C Tables 4.2.6.8 and 6.1.1.4'
H H 0.0000 0.0000 'International Tables Vol C Tables 4.2.6.8 and 6.1.1.4'
N N 0.0061 0.0033 'International Tables Vol C Tables 4.2.6.8 and 6.1.1.4'
O O 0.0106 0.0060 'International Tables Vol C Tables 4.2.6.8 and 6.1.1.4'
F F 0.0171 0.0103 'International Tables Vol C Tables 4.2.6.8 and 6.1.1.4'
Fe Fe 0.3463 0.8444 'International Tables Vol C Tables 4.2.6.8 and 6.1.1.4'
Ag Ag -0.8971 1.1015 'International Tables Vol C Tables 4.2.6.8 and 6.1.1.4'

loop_
_geom_angle_atom_site_label_1
_geom_angle_atom_site_label_2
_geom_angle_atom_site_label_3
_geom_angle
_geom_angle_site_symmetry_1
_geom_angle_site_symmetry_3
N1 Ag1 N3 174.25(7) . .
N1 Ag1 O1 95.58(6) . .
N3 Ag1 O1 89.18(6) . .
N1 Ag1 O1 84.62(6) . 2_656
N3 Ag1 O1 92.59(6) . 2_656
O1 Ag1 O1 85.11(6) . 2_656
N2 Ag2 N2 179.07(11) . 2_656
N2 Ag2 O1 93.16(6) . .
N2 Ag2 O1 87.52(6) 2_656 .
N2 Ag2 O1 87.52(6) . 2_656
N2 Ag2 O1 93.16(6) 2_656 2_656
O1 Ag2 O1 85.72(7) . 2_656
C1 N1 N2 107.14(19) . .
C1 N1 Ag1 134.33(16) . .
N2 N1 Ag1 118.22(14) . .
C3 N2 N1 107.90(19) . .
C3 N2 Ag2 131.03(16) . .
N1 N2 Ag2 119.79(14) . .
C9 N3 N3 107.62(14) . 2_656
C9 N3 Ag1 133.77(16) . .
N3 N3 Ag1 117.07(6) 2_656 .
N1 C1 C2 111.2(2) . .
N1 C1 C10 119.2(2) . .
C2 C1 C10 129.5(2) . .
C1 C2 C3 103.1(2) . .
C1 C2 H2A 128.4 . .
C3 C2 H2A 128.4 . .
N2 C3 C2 110.6(2) . .
N2 C3 C11 119.9(2) . .
C2 C3 C11 129.5(2) . .
C9 C8 C9 102.7(3) 2_656 .
C9 C8 H8A 128.7 2_656 .
C9 C8 H8A 128.7 . .
N3 C9 C8 111.1(2) . .
N3 C9 C15 120.5(2) . .
C8 C9 C15 128.3(2) . .
F2 C10 F3 107.6(2) . .
F2 C10 F1 106.3(2) . .
F3 C10 F1 106.3(2) . .
F2 C10 C1 113.1(2) . .
F3 C10 C1 111.7(2) . .
F1 C10 C1 111.6(2) . .
F4 C11 F6 106.9(3) . .
F4 C11 F5 106.6(2) . .
F6 C11 F5 105.0(2) . .
F4 C11 C3 111.9(2) . .
F6 C11 C3 113.2(2) . .
F5 C11 C3 112.7(3) . .
F16 C15 F17 107.6(3) . .
F16 C15 F18 105.9(3) . .
F17 C15 F18 104.9(3) . .
F16 C15 C9 112.6(2) . .
F17 C15 C9 112.2(2) . .
F18 C15 C9 113.1(2) . .
C18 Fe1 C22 41.66(9) . .
C18 Fe1 C19 41.38(9) . .
C22 Fe1 C19 69.59(10) . .
C18 Fe1 C27 121.79(12) . .
C22 Fe1 C27 108.41(12) . .
C19 Fe1 C27 156.94(12) . .
C18 Fe1 C26 155.87(12) . .
C22 Fe1 C26 119.54(11) . .
C19 Fe1 C26 161.01(12) . .
C27 Fe1 C26 40.40(13) . .
C18 Fe1 C25 162.69(11) . .
C22 Fe1 C25 153.54(11) . .
C19 Fe1 C25 124.16(12) . .
C27 Fe1 C25 68.11(14) . .
C26 Fe1 C25 40.60(13) . .
C18 Fe1 C23 109.16(11) . .
C22 Fe1 C23 127.51(12) . .
C19 Fe1 C23 121.19(12) . .
C27 Fe1 C23 40.77(13) . .
C26 Fe1 C23 68.24(13) . .
C25 Fe1 C23 68.08(13) . .
C18 Fe1 C24 126.05(11) . .
C22 Fe1 C24 164.43(11) . .
C19 Fe1 C24 107.21(12) . .
C27 Fe1 C24 68.22(14) . .
C26 Fe1 C24 68.48(12) . .
C25 Fe1 C24 40.86(11) . .
C23 Fe1 C24 40.16(13) . .
C18 Fe1 C21 68.92(9) . .
C22 Fe1 C21 40.65(9) . .
C19 Fe1 C21 68.53(10) . .
C27 Fe1 C21 125.80(12) . .
C26 Fe1 C21 106.68(12) . .
C25 Fe1 C21 118.58(12) . .
C23 Fe1 C21 164.12(12) . .
C24 Fe1 C21 153.69(12) . .
C18 Fe1 C20 68.87(10) . .
C22 Fe1 C20 68.77(10) . .
C19 Fe1 C20 40.54(10) . .
C27 Fe1 C20 161.81(12) . .
C26 Fe1 C20 124.09(12) . .
C25 Fe1 C20 105.95(13) . .
C23 Fe1 C20 154.81(12) . .
C24 Fe1 C20 119.34(12) . .
C21 Fe1 C20 40.52(10) . .
C17 O1 Ag1 141.10(15) . .
C17 O1 Ag2 123.99(15) . .
Ag1 O1 Ag2 80.65(5) . .
C17 O1 Ag1 131.60(15) . 2_656
Ag1 O1 Ag1 78.73(4) . 2_656
Ag2 O1 Ag1 78.01(4) . 2_656
C17 C16 H16A 109.5 . .
C17 C16 H16B 109.5 . .
H16A C16 H16B 109.5 . .
C17 C16 H16C 109.5 . .
H16A C16 H16C 109.5 . .
H16B C16 H16C 109.5 . .
O1 C17 C18 120.6(2) . .
O1 C17 C16 120.6(2) . .
C18 C17 C16 118.8(2) . .
C19 C18 C22 107.6(2) . .
C19 C18 C17 125.1(2) . .
C22 C18 C17 126.8(2) . .
C19 C18 Fe1 69.82(13) . .
C22 C18 Fe1 69.37(13) . .
C17 C18 Fe1 119.91(16) . .
C20 C19 C18 108.0(2) . .
C20 C19 Fe1 70.55(15) . .
C18 C19 Fe1 68.80(13) . .
C20 C19 H19A 126.0 . .
C18 C19 H19A 126.0 . .
Fe1 C19 H19A 126.0 . .
C19 C20 C21 108.2(2) . .
C19 C20 Fe1 68.92(15) . .
C21 C20 Fe1 69.48(15) . .
C19 C20 H20A 125.9 . .
C21 C20 H20A 125.9 . .
Fe1 C20 H20A 125.9 . .
C22 C21 C20 108.7(2) . .
C22 C21 Fe1 68.80(14) . .
C20 C21 Fe1 70.00(15) . .
C22 C21 H21A 125.6 . .
C20 C21 H21A 125.6 . .
Fe1 C21 H21A 125.6 . .
C21 C22 C18 107.6(2) . .
C21 C22 Fe1 70.54(14) . .
C18 C22 Fe1 68.97(13) . .
C21 C22 H22A 126.2 . .
C18 C22 H22A 126.2 . .
Fe1 C22 H22A 126.2 . .
C24 C23 C27 108.2(3) . .
C24 C23 Fe1 69.95(17) . .
C27 C23 Fe1 69.26(17) . .
C24 C23 H23A 125.9 . .
C27 C23 H23A 125.9 . .
Fe1 C23 H23A 125.9 . .
C23 C24 C25 107.7(3) . .
C23 C24 Fe1 69.89(17) . .
C25 C24 Fe1 69.21(16) . .
C23 C24 H24A 126.2 . .
C25 C24 H24A 126.2 . .
Fe1 C24 H24A 126.2 . .
C26 C25 C24 108.1(3) . .
C26 C25 Fe1 69.69(16) . .
C24 C25 Fe1 69.93(16) . .
C26 C25 H25A 126.0 . .
C24 C25 H25A 126.0 . .
Fe1 C25 H25A 126.0 . .
C27 C26 C25 108.0(3) . .
C27 C26 Fe1 69.79(17) . .
C25 C26 Fe1 69.71(16) . .
C27 C26 H26A 126.0 . .
C25 C26 H26A 126.0 . .
Fe1 C26 H26A 126.0 . .
C26 C27 C23 108.1(3) . .
C26 C27 Fe1 69.81(18) . .
C23 C27 Fe1 69.97(18) . .
C26 C27 H27A 125.9 . .
C23 C27 H27A 125.9 . .
Fe1 C27 H27A 125.9 . .

loop_
_geom_bond_atom_site_label_1
_geom_bond_atom_site_label_2
_geom_bond_distance
_geom_bond_site_symmetry_2
Ag1 N1 2.136(2) .
Ag1 N3 2.1473(19) .
Ag1 O1 2.6145(16) .
Ag1 O1 2.7631(16) 2_656
Ag2 N2 2.115(2) .
Ag2 N2 2.115(2) 2_656
Ag2 O1 2.6745(17) .
Ag2 O1 2.6745(17) 2_656
F1 C10 1.339(3) .
F2 C10 1.324(3) .
F3 C10 1.331(3) .
F4 C11 1.325(3) .
F5 C11 1.338(4) .
F6 C11 1.329(3) .
F16 C15 1.299(3) .
F17 C15 1.307(3) .
F18 C15 1.324(3) .
N1 C1 1.343(3) .
N1 N2 1.356(3) .
N2 C3 1.342(3) .
N3 C9 1.341(3) .
N3 N3 1.358(4) 2_656
C1 C2 1.378(3) .
C1 C10 1.487(4) .
C2 C3 1.385(3) .
C2 H2A 0.9500 .
C3 C11 1.477(4) .
C8 C9 1.389(3) 2_656
C8 C9 1.389(3) .
C8 H8A 0.9500 .
C9 C15 1.479(4) .
Fe1 C18 2.023(2) .
Fe1 C22 2.028(2) .
Fe1 C19 2.036(2) .
Fe1 C27 2.039(3) .
Fe1 C26 2.040(3) .
Fe1 C25 2.040(3) .
Fe1 C23 2.049(3) .
Fe1 C24 2.050(3) .
Fe1 C21 2.051(3) .
Fe1 C20 2.058(3) .
O1 C17 1.233(3) .
O1 Ag1 2.7631(16) 2_656
C16 C17 1.500(3) .
C16 H16A 0.9800 .
C16 H16B 0.9800 .
C16 H16C 0.9800 .
C17 C18 1.461(3) .
C18 C19 1.434(3) .
C18 C22 1.440(3) .
C19 C20 1.418(3) .
C19 H19A 1.0000 .
C20 C21 1.423(3) .
C20 H20A 1.0000 .
C21 C22 1.417(3) .
C21 H21A 1.0000 .
C22 H22A 1.0000 .
C23 C24 1.407(5) .
C23 C27 1.424(5) .
C23 H23A 1.0000 .
C24 C25 1.428(4) .
C24 H24A 1.0000 .
C25 C26 1.415(4) .
C25 H25A 1.0000 .
C26 C27 1.409(5) .
C26 H26A 1.0000 .
C27 H27A 1.0000 .

loop_
_geom_torsion_atom_site_label_1
_geom_torsion_atom_site_label_2
_geom_torsion_atom_site_label_3
_geom_torsion_atom_site_label_4
_geom_torsion
_geom_torsion_site_symmetry_1
_geom_torsion_site_symmetry_4
O1 Ag1 N1 C1 -153.2(2) . .
O1 Ag1 N1 C1 122.3(2) 2_656 .
O1 Ag1 N1 N2 34.24(16) . .
O1 Ag1 N1 N2 -50.29(16) 2_656 .
C1 N1 N2 C3 0.3(3) . .
Ag1 N1 N2 C3 174.72(15) . .
C1 N1 N2 Ag2 -168.16(15) . .
Ag1 N1 N2 Ag2 6.3(2) . .
O1 Ag2 N2 C3 152.4(2) . .
O1 Ag2 N2 C3 -122.1(2) 2_656 .
O1 Ag2 N2 N1 -42.29(17) . .
O1 Ag2 N2 N1 43.28(17) 2_656 .
O1 Ag1 N3 C9 134.1(2) . .
O1 Ag1 N3 C9 -140.8(2) 2_656 .
O1 Ag1 N3 N3 -62.1(2) . 2_656
O1 Ag1 N3 N3 22.9(2) 2_656 2_656
N2 N1 C1 C2 -0.2(3) . .
Ag1 N1 C1 C2 -173.36(18) . .
N2 N1 C1 C10 177.8(2) . .
Ag1 N1 C1 C10 4.6(4) . .
N1 C1 C2 C3 0.1(3) . .
C10 C1 C2 C3 -177.6(3) . .
N1 N2 C3 C2 -0.2(3) . .
Ag2 N2 C3 C2 166.42(17) . .
N1 N2 C3 C11 -179.1(2) . .
Ag2 N2 C3 C11 -12.4(4) . .
C1 C2 C3 N2 0.1(3) . .
C1 C2 C3 C11 178.8(3) . .
N3 N3 C9 C8 -0.3(3) 2_656 .
Ag1 N3 C9 C8 164.56(13) . .
N3 N3 C9 C15 175.9(2) 2_656 .
Ag1 N3 C9 C15 -19.2(3) . .
C9 C8 C9 N3 0.12(11) 2_656 .
C9 C8 C9 C15 -175.7(3) 2_656 .
N1 C1 C10 F2 55.7(3) . .
C2 C1 C10 F2 -126.8(3) . .
N1 C1 C10 F3 177.2(2) . .
C2 C1 C10 F3 -5.3(4) . .
N1 C1 C10 F1 -64.1(3) . .
C2 C1 C10 F1 113.5(3) . .
N2 C3 C11 F4 -170.1(2) . .
C2 C3 C11 F4 11.4(4) . .
N2 C3 C11 F6 -49.1(4) . .
C2 C3 C11 F6 132.3(3) . .
N2 C3 C11 F5 69.8(3) . .
C2 C3 C11 F5 -108.7(3) . .
N3 C9 C15 F16 167.3(3) . .
C8 C9 C15 F16 -17.2(4) . .
N3 C9 C15 F17 -71.0(3) . .
C8 C9 C15 F17 104.5(3) . .
N3 C9 C15 F18 47.4(3) . .
C8 C9 C15 F18 -137.2(3) . .
N1 Ag1 O1 C17 89.9(2) . .
N3 Ag1 O1 C17 -93.3(2) . .
O1 Ag1 O1 C17 174.0(2) 2_656 .
N1 Ag1 O1 Ag2 -44.34(6) . .
N3 Ag1 O1 Ag2 132.41(6) . .
O1 Ag1 O1 Ag2 39.75(4) 2_656 .
N1 Ag1 O1 Ag1 -123.86(6) . 2_656
N3 Ag1 O1 Ag1 52.89(6) . 2_656
O1 Ag1 O1 Ag1 -39.77(6) 2_656 2_656
N2 Ag2 O1 C17 -101.19(18) . .
N2 Ag2 O1 C17 78.18(18) 2_656 .
O1 Ag2 O1 C17 171.5(2) 2_656 .
N2 Ag2 O1 Ag1 45.97(6) . .
N2 Ag2 O1 Ag1 -134.66(6) 2_656 .
O1 Ag2 O1 Ag1 -41.30(3) 2_656 .
N2 Ag2 O1 Ag1 126.33(6) . 2_656
N2 Ag2 O1 Ag1 -54.30(6) 2_656 2_656
O1 Ag2 O1 Ag1 39.05(2) 2_656 2_656
Ag1 O1 C17 C18 -10.3(4) . .
Ag2 O1 C17 C18 111.2(2) . .
Ag1 O1 C17 C18 -143.49(17) 2_656 .
Ag1 O1 C17 C16 169.87(17) . .
Ag2 O1 C17 C16 -68.6(3) . .
Ag1 O1 C17 C16 36.7(3) 2_656 .
O1 C17 C18 C19 -13.9(4) . .
C16 C17 C18 C19 165.9(2) . .
O1 C17 C18 C22 175.2(2) . .
C16 C17 C18 C22 -5.0(4) . .
O1 C17 C18 Fe1 -99.2(2) . .
C16 C17 C18 Fe1 80.6(2) . .
C22 Fe1 C18 C19 118.8(2) . .
C27 Fe1 C18 C19 -159.07(16) . .
C26 Fe1 C18 C19 164.8(3) . .
C25 Fe1 C18 C19 -38.1(5) . .
C23 Fe1 C18 C19 -115.77(17) . .
C24 Fe1 C18 C19 -74.17(19) . .
C21 Fe1 C18 C19 81.03(15) . .
C20 Fe1 C18 C19 37.45(14) . .
C19 Fe1 C18 C22 -118.8(2) . .
C27 Fe1 C18 C22 82.09(18) . .
C26 Fe1 C18 C22 46.0(3) . .
C25 Fe1 C18 C22 -156.9(4) . .
C23 Fe1 C18 C22 125.39(16) . .
C24 Fe1 C18 C22 166.99(17) . .
C21 Fe1 C18 C22 -37.81(14) . .
C20 Fe1 C18 C22 -81.39(15) . .
C22 Fe1 C18 C17 -121.5(2) . .
C19 Fe1 C18 C17 119.7(2) . .
C27 Fe1 C18 C17 -39.4(2) . .
C26 Fe1 C18 C17 -75.5(3) . .
C25 Fe1 C18 C17 81.6(4) . .
C23 Fe1 C18 C17 3.9(2) . .
C24 Fe1 C18 C17 45.5(2) . .
C21 Fe1 C18 C17 -159.3(2) . .
C20 Fe1 C18 C17 157.1(2) . .
C22 C18 C19 C20 -0.6(3) . .
C17 C18 C19 C20 -172.9(2) . .
Fe1 C18 C19 C20 -59.90(18) . .
C22 C18 C19 Fe1 59.32(16) . .
C17 C18 C19 Fe1 -113.0(2) . .
C18 Fe1 C19 C20 119.2(2) . .
C22 Fe1 C19 C20 80.83(16) . .
C27 Fe1 C19 C20 170.1(3) . .
C26 Fe1 C19 C20 -41.6(4) . .
C25 Fe1 C19 C20 -73.59(19) . .
C23 Fe1 C19 C20 -156.89(17) . .
C24 Fe1 C19 C20 -115.28(16) . .
C21 Fe1 C19 C20 37.17(15) . .
C22 Fe1 C19 C18 -38.41(14) . .
C27 Fe1 C19 C18 50.8(3) . .
C26 Fe1 C19 C18 -160.8(3) . .
C25 Fe1 C19 C18 167.18(15) . .
C23 Fe1 C19 C18 83.88(18) . .
C24 Fe1 C19 C18 125.49(16) . .
C21 Fe1 C19 C18 -82.06(15) . .
C20 Fe1 C19 C18 -119.2(2) . .
C18 C19 C20 C21 0.3(3) . .
Fe1 C19 C20 C21 -58.54(18) . .
C18 C19 C20 Fe1 58.81(17) . .
C18 Fe1 C20 C19 -38.20(14) . .
C22 Fe1 C20 C19 -83.03(15) . .
C27 Fe1 C20 C19 -167.5(4) . .
C26 Fe1 C20 C19 164.89(16) . .
C25 Fe1 C20 C19 124.36(16) . .
C23 Fe1 C20 C19 52.1(3) . .
C24 Fe1 C20 C19 82.24(17) . .
C21 Fe1 C20 C19 -120.1(2) . .
C18 Fe1 C20 C21 81.88(15) . .
C22 Fe1 C20 C21 37.05(14) . .
C19 Fe1 C20 C21 120.1(2) . .
C27 Fe1 C20 C21 -47.4(4) . .
C26 Fe1 C20 C21 -75.03(19) . .
C25 Fe1 C20 C21 -115.56(16) . .
C23 Fe1 C20 C21 172.2(2) . .
C24 Fe1 C20 C21 -157.69(15) . .
C19 C20 C21 C22 0.2(3) . .
Fe1 C20 C21 C22 -58.04(17) . .
C19 C20 C21 Fe1 58.19(18) . .
C18 Fe1 C21 C22 38.72(14) . .
C19 Fe1 C21 C22 83.28(15) . .
C27 Fe1 C21 C22 -76.00(19) . .
C26 Fe1 C21 C22 -116.18(16) . .
C25 Fe1 C21 C22 -158.50(16) . .
C23 Fe1 C21 C22 -47.3(5) . .
C24 Fe1 C21 C22 168.8(2) . .
C20 Fe1 C21 C22 120.5(2) . .
C18 Fe1 C21 C20 -81.74(15) . .
C22 Fe1 C21 C20 -120.5(2) . .
C19 Fe1 C21 C20 -37.18(14) . .
C27 Fe1 C21 C20 163.54(17) . .
C26 Fe1 C21 C20 123.36(17) . .
C25 Fe1 C21 C20 81.04(18) . .
C23 Fe1 C21 C20 -167.8(4) . .
C24 Fe1 C21 C20 48.3(3) . .
C20 C21 C22 C18 -0.5(3) . .
Fe1 C21 C22 C18 -59.28(16) . .
C20 C21 C22 Fe1 58.77(18) . .
C19 C18 C22 C21 0.7(3) . .
C17 C18 C22 C21 172.8(2) . .
Fe1 C18 C22 C21 60.27(17) . .
C19 C18 C22 Fe1 -59.60(16) . .
C17 C18 C22 Fe1 112.6(2) . .
C18 Fe1 C22 C21 -118.6(2) . .
C19 Fe1 C22 C21 -80.43(15) . .
C27 Fe1 C22 C21 123.96(16) . .
C26 Fe1 C22 C21 81.17(19) . .
C25 Fe1 C22 C21 46.2(3) . .
C23 Fe1 C22 C21 165.31(16) . .
C24 Fe1 C22 C21 -161.3(4) . .
C20 Fe1 C22 C21 -36.93(14) . .
C19 Fe1 C22 C18 38.16(14) . .
C27 Fe1 C22 C18 -117.46(16) . .
C26 Fe1 C22 C18 -160.25(16) . .
C25 Fe1 C22 C18 164.8(3) . .
C23 Fe1 C22 C18 -76.11(19) . .
C24 Fe1 C22 C18 -42.7(5) . .
C21 Fe1 C22 C18 118.6(2) . .
C20 Fe1 C22 C18 81.65(15) . .
C18 Fe1 C23 C24 123.66(18) . .
C22 Fe1 C23 C24 166.74(16) . .
C19 Fe1 C23 C24 79.6(2) . .
C27 Fe1 C23 C24 -119.5(3) . .
C26 Fe1 C23 C24 -82.0(2) . .
C25 Fe1 C23 C24 -38.08(18) . .
C21 Fe1 C23 C24 -156.1(4) . .
C20 Fe1 C23 C24 42.7(3) . .
C18 Fe1 C23 C27 -116.81(19) . .
C22 Fe1 C23 C27 -73.7(2) . .
C19 Fe1 C23 C27 -160.90(18) . .
C26 Fe1 C23 C27 37.56(19) . .
C25 Fe1 C23 C27 81.5(2) . .
C24 Fe1 C23 C27 119.5(3) . .
C21 Fe1 C23 C27 -36.6(5) . .
C20 Fe1 C23 C27 162.3(2) . .
C27 C23 C24 C25 0.2(3) . .
Fe1 C23 C24 C25 59.1(2) . .
C27 C23 C24 Fe1 -58.9(2) . .
C18 Fe1 C24 C23 -76.5(2) . .
C22 Fe1 C24 C23 -42.7(5) . .
C19 Fe1 C24 C23 -118.27(18) . .
C27 Fe1 C24 C23 37.73(19) . .
C26 Fe1 C24 C23 81.3(2) . .
C25 Fe1 C24 C23 119.0(3) . .
C21 Fe1 C24 C23 165.5(2) . .
C20 Fe1 C24 C23 -160.65(17) . .
C18 Fe1 C24 C25 164.46(19) . .
C22 Fe1 C24 C25 -161.7(4) . .
C19 Fe1 C24 C25 122.7(2) . .
C27 Fe1 C24 C25 -81.3(2) . .
C26 Fe1 C24 C25 -37.7(2) . .
C23 Fe1 C24 C25 -119.0(3) . .
C21 Fe1 C24 C25 46.5(4) . .
C20 Fe1 C24 C25 80.3(2) . .
C23 C24 C25 C26 0.0(3) . .
Fe1 C24 C25 C26 59.5(2) . .
C23 C24 C25 Fe1 -59.5(2) . .
C18 Fe1 C25 C26 -165.8(3) . .
C22 Fe1 C25 C26 49.9(4) . .
C19 Fe1 C25 C26 164.63(18) . .
C27 Fe1 C25 C26 -37.6(2) . .
C23 Fe1 C25 C26 -81.7(2) . .
C24 Fe1 C25 C26 -119.1(3) . .
C21 Fe1 C25 C26 82.3(2) . .
C20 Fe1 C25 C26 124.2(2) . .
C18 Fe1 C25 C24 -46.7(5) . .
C22 Fe1 C25 C24 169.1(2) . .
C19 Fe1 C25 C24 -76.2(2) . .
C27 Fe1 C25 C24 81.6(2) . .
C26 Fe1 C25 C24 119.1(3) . .
C23 Fe1 C25 C24 37.4(2) . .
C21 Fe1 C25 C24 -158.52(19) . .
C20 Fe1 C25 C24 -116.6(2) . .
C24 C25 C26 C27 -0.1(3) . .
Fe1 C25 C26 C27 59.5(2) . .
C24 C25 C26 Fe1 -59.6(2) . .
C18 Fe1 C26 C27 50.6(4) . .
C22 Fe1 C26 C27 83.9(2) . .
C19 Fe1 C26 C27 -161.5(3) . .
C25 Fe1 C26 C27 -119.1(3) . .
C23 Fe1 C26 C27 -37.89(19) . .
C24 Fe1 C26 C27 -81.2(2) . .
C21 Fe1 C26 C27 126.16(19) . .
C20 Fe1 C26 C27 167.10(18) . .
C18 Fe1 C26 C25 169.7(2) . .
C22 Fe1 C26 C25 -156.93(18) . .
C19 Fe1 C26 C25 -42.4(4) . .
C27 Fe1 C26 C25 119.1(3) . .
C23 Fe1 C26 C25 81.2(2) . .
C24 Fe1 C26 C25 37.9(2) . .
C21 Fe1 C26 C25 -114.70(19) . .
C20 Fe1 C26 C25 -73.8(2) . .
C25 C26 C27 C23 0.2(3) . .
Fe1 C26 C27 C23 59.7(2) . .
C25 C26 C27 Fe1 -59.5(2) . .
C24 C23 C27 C26 -0.3(3) . .
Fe1 C23 C27 C26 -59.6(2) . .
C24 C23 C27 Fe1 59.3(2) . .
C18 Fe1 C27 C26 -158.18(17) . .
C22 Fe1 C27 C26 -114.25(19) . .
C19 Fe1 C27 C26 164.7(3) . .
C25 Fe1 C27 C26 37.78(18) . .
C23 Fe1 C27 C26 119.1(3) . .
C24 Fe1 C27 C26 82.0(2) . .
C21 Fe1 C27 C26 -72.5(2) . .
C20 Fe1 C27 C26 -36.3(5) . .
C18 Fe1 C27 C23 82.7(2) . .
C22 Fe1 C27 C23 126.62(18) . .
C19 Fe1 C27 C23 45.6(4) . .
C26 Fe1 C27 C23 -119.1(3) . .
C25 Fe1 C27 C23 -81.4(2) . .
C24 Fe1 C27 C23 -37.18(18) . .
C21 Fe1 C27 C23 168.40(17) . .
C20 Fe1 C27 C23 -155.5(3) . .
